data_2201569
loop_
_publ_author_name
'Upadhyaya, V.'
'Mahalakshmi, L.'
'Guru Row, T. N.'

_publ_section_title
;
 2,4,6-Trimethylacetanilide
;
_journal_issue 9
_journal_name_full 'Acta Crystallographica Section E'
_journal_page_first o997
_journal_page_last o998
_journal_paper_doi 10.1107/S1600536802014228
_journal_volume 58
_journal_year 2002
_chemical_formula_iupac 'C11 H15 N O'
_chemical_formula_moiety 'C11 H15 N O'
_chemical_formula_sum 'C11 H15 N O'
_chemical_formula_weight 177.24
_chemical_melting_point 492
_chemical_name_common 2,4,6-trimethylacetanilide
_chemical_name_systematic
;
N-[2,4,6-trimethylphenyl]acetamide
;
_space_group_IT_number 7
_symmetry_cell_setting monoclinic
_symmetry_space_group_name_Hall 'P -2yac'
_symmetry_space_group_name_H-M 'P 1 n 1'
_atom_sites_solution_hydrogens geom
_atom_sites_solution_primary direct
_atom_sites_solution_secondary difmap
_cell_angle_alpha 90
_cell_angle_beta 113.626(6)
_cell_angle_gamma 90
_cell_formula_units_Z 2
_cell_length_a 8.200(4)
_cell_length_b 8.538(4)
_cell_length_c 8.295(4)
_cell_measurement_reflns_used 775
_cell_measurement_temperature 293(2)
_cell_measurement_theta_max 26.15
_cell_measurement_theta_min 3.59
_cell_volume 532.1(4)
_computing_cell_refinement 'SMART (Bruker 1998)'
_computing_data_collection 'SMART (Bruker 1998)'
_computing_data_reduction 'SAINT (Bruker 1998)'
_computing_molecular_graphics 'ORTEP-3 for Windows (Farrugia, 1997) and CAMERON (Watkin et al., 1996)'
_computing_publication_material 'PLATON (Spek, 1990)'
_computing_structure_refinement 'SHELXL97 (Sheldrick, 1997)'
_computing_structure_solution 'SHELXS97 (Sheldrick, 1997)'
_diffrn_ambient_temperature 293(2)
_diffrn_measured_fraction_theta_full 0.924
_diffrn_measured_fraction_theta_max 0.924
_diffrn_measurement_device_type 'Bruker SMART CCD area-detector'
_diffrn_measurement_method '\f and \w'
_diffrn_radiation_monochromator graphite
_diffrn_radiation_source 'fine-focus sealed tube'
_diffrn_radiation_type MoK\a
_diffrn_radiation_wavelength 0.71073
_diffrn_reflns_av_R_equivalents 0.0210
_diffrn_reflns_av_sigmaI/netI 0.0278
_diffrn_reflns_limit_h_max 10
_diffrn_reflns_limit_h_min -9
_diffrn_reflns_limit_k_max 11
_diffrn_reflns_limit_k_min -10
_diffrn_reflns_limit_l_max 10
_diffrn_reflns_limit_l_min -10
_diffrn_reflns_number 4076
_diffrn_reflns_reduction_process
;
 ?
;
_diffrn_reflns_theta_full 28.01
_diffrn_reflns_theta_max 28.01
_diffrn_reflns_theta_min 2.39
_exptl_absorpt_coefficient_mu 0.071
_exptl_absorpt_correction_type none
_exptl_crystal_colour Colorless
_exptl_crystal_density_diffrn 1.106
_exptl_crystal_density_method 'Not Measured'
_exptl_crystal_description Prism
_exptl_crystal_F_000 192
_exptl_crystal_size_max 0.52
_exptl_crystal_size_mid 0.44
_exptl_crystal_size_min 0.21
_refine_diff_density_max 0.174
_refine_diff_density_min -0.154
_refine_ls_abs_structure_details 'Flack (1983), 891 Friedel pairs'
_refine_ls_abs_structure_Flack -0.9(17)
_refine_ls_extinction_method none
_refine_ls_goodness_of_fit_ref 1.132
_refine_ls_hydrogen_treatment constr
_refine_ls_matrix_type full
_refine_ls_number_constraints 0
_refine_ls_number_parameters 122
_refine_ls_number_reflns 2182
_refine_ls_number_restraints 2
_refine_ls_restrained_S_all 1.132
_refine_ls_R_factor_all 0.0505
_refine_ls_R_factor_gt 0.0447
_refine_ls_shift/su_max 0.010
_refine_ls_shift/su_mean 0.000
_refine_ls_structure_factor_coef Fsqd
_refine_ls_weighting_details 'calc w = 1/[\s^2^(Fo^2^)+(0.0660P)^2^+0.0215P] where P = (Fo^2^+2Fc^2^)/3'
_refine_ls_weighting_scheme calc
_refine_ls_wR_factor_gt 0.1115
_refine_ls_wR_factor_ref 0.1158
_reflns_number_gt 1932
_reflns_number_total 2182
_reflns_threshold_expression I>2\s(I)
_cod_data_source_file ob6164.cif
_cod_data_source_block I
_cod_depositor_comments
;
The following automatic conversions were performed:
'_symmetry_cell_setting' value 'Monoclinic' changed to 'monoclinic'
according to '/home/saulius/struct/CIF-dictionaries/cif_core.dic'
dictionary named 'cif_core.dic' version 2.4.1 from 2010-06-29.

Automatic conversion script
Id: cif_fix_enum 1527 2010-12-29 10:47:43Z saulius 

The following automatic conversions were performed:

'_symmetry_cell_setting' value 'Monoclinic' changed to 'monoclinic'
according to /home/saulius/struct/CIF-dictionaries/cif_core.dic
dictionary named 'cif_core.dic' version 2.4.1 from
2010-06-29.

'_atom_sites_solution_secondary' value 'difmap ' changed
to 'difmap' according to
/home/saulius/struct/CIF-dictionaries/cif_core.dic dictionary named
'cif_core.dic' version 2.4.1 from 2010-06-29.

Automatic conversion script
Id: cif_fix_values 1715 2011-07-08 13:25:40Z adriana 
;
_cod_original_sg_symbol_H-M 'P n'
_cod_database_code 2201569
_cod_database_fobs_code 2201569

loop_
_symmetry_equiv_pos_as_xyz
x,y,z
1/2+x,-y,1/2+z

loop_
_atom_site_aniso_label
_atom_site_aniso_U_11
_atom_site_aniso_U_22
_atom_site_aniso_U_33
_atom_site_aniso_U_12
_atom_site_aniso_U_13
_atom_site_aniso_U_23
O1 0.0576(8) 0.0547(8) 0.0502(7) -0.0125(7) -0.0064(6) 0.0068(6)
N1 0.0454(8) 0.0388(8) 0.0367(7) -0.0024(6) 0.0028(6) 0.0016(6)
C1 0.0370(8) 0.0382(9) 0.0394(8) -0.0029(7) 0.0087(7) -0.0011(7)
C2 0.0504(10) 0.0423(9) 0.0462(9) 0.0014(8) 0.0134(8) -0.0046(7)
C3 0.0555(11) 0.0564(11) 0.0412(8) -0.0023(9) 0.0188(8) -0.0028(8)
C4 0.0444(10) 0.0469(10) 0.0465(9) -0.0036(8) 0.0103(8) 0.0053(8)
C5 0.0426(10) 0.0378(9) 0.0582(10) -0.0006(7) 0.0164(9) 0.0002(8)
C6 0.0386(9) 0.0384(9) 0.0458(9) -0.0055(7) 0.0129(8) -0.0045(7)
C7 0.103(2) 0.0545(12) 0.0714(14) 0.0153(12) 0.0448(14) -0.0060(11)
C8 0.0726(15) 0.0601(14) 0.0684(13) 0.0018(11) 0.0216(12) 0.0202(11)
C9 0.0722(14) 0.0527(10) 0.0596(12) 0.0006(10) 0.0329(11) -0.0055(9)
C10 0.0417(9) 0.0389(9) 0.0420(9) 0.0027(7) 0.0050(8) 0.0013(7)
C11 0.0587(12) 0.0511(10) 0.0524(11) -0.0018(9) 0.0011(9) 0.0142(9)

loop_
_atom_site_label
_atom_site_fract_x
_atom_site_fract_y
_atom_site_fract_z
_atom_site_U_iso_or_equiv
_atom_site_thermal_displace_type
_atom_site_calc_flag
_atom_site_refinement_flags
_atom_site_occupancy
_atom_site_type_symbol
O1 0.1327(2) 0.38285(16) 0.54089(19) 0.0631(4) Uani . . 1.000 O
N1 0.3689(2) 0.53910(16) 0.69428(18) 0.0446(4) Uani . . 1.000 N
C1 0.3345(2) 0.66024(19) 0.5633(2) 0.0403(5) Uani . . 1.000 C
C2 0.3574(3) 0.6313(2) 0.4070(2) 0.0482(5) Uani . . 1.000 C
C3 0.3264(3) 0.7532(2) 0.2860(3) 0.0512(6) Uani . . 1.000 C
C4 0.2747(2) 0.9031(2) 0.3171(2) 0.0485(6) Uani . . 1.000 C
C5 0.2531(2) 0.9278(2) 0.4732(3) 0.0474(6) Uani . . 1.000 C
C6 0.2818(2) 0.8088(2) 0.5982(2) 0.0422(5) Uani . . 1.000 C
C7 0.4160(4) 0.4708(3) 0.3697(3) 0.0732(9) Uani . . 1.000 C
C8 0.2465(3) 1.0344(3) 0.1842(3) 0.0691(8) Uani . . 1.000 C
C9 0.2569(3) 0.8398(3) 0.7665(3) 0.0594(7) Uani . . 1.000 C
C10 0.2654(2) 0.41175(19) 0.6758(2) 0.0446(5) Uani . . 1.000 C
C11 0.3229(3) 0.3045(2) 0.8345(3) 0.0608(6) Uani . . 1.000 C
H1 0.46188 0.54873 0.79081 0.0536 Uiso . . 1.000 H
H3 0.34038 0.73458 0.18178 0.0615 Uiso . . 1.000 H
H5 0.21853 1.02638 0.49532 0.0569 Uiso . . 1.000 H
H7A 0.31822 0.39879 0.33828 0.1099 Uiso . . 1.000 H
H7B 0.51304 0.43345 0.47297 0.1099 Uiso . . 1.000 H
H7C 0.45383 0.47900 0.27447 0.1099 Uiso . . 1.000 H
H8A 0.35781 1.05982 0.17798 0.1037 Uiso . . 1.000 H
H8B 0.20075 1.12524 0.22038 0.1037 Uiso . . 1.000 H
H8C 0.16301 1.00096 0.07058 0.1037 Uiso . . 1.000 H
H9A 0.20392 0.94113 0.76021 0.0892 Uiso . . 1.000 H
H9B 0.37040 0.83689 0.86451 0.0892 Uiso . . 1.000 H
H9C 0.18054 0.76109 0.78147 0.0892 Uiso . . 1.000 H
H11A 0.21983 0.26865 0.85134 0.0912 Uiso . . 1.000 H
H11B 0.39970 0.36065 0.93712 0.0912 Uiso . . 1.000 H
H11C 0.38552 0.21614 0.81563 0.0912 Uiso . . 1.000 H

loop_
_atom_type_symbol
_atom_type_description
_atom_type_scat_dispersion_real
_atom_type_scat_dispersion_imag
_atom_type_scat_source
O O 0.0106 0.0060 'International Tables Vol C Tables 4.2.6.8 and 6.1.1.4'
N N 0.0061 0.0033 'International Tables Vol C Tables 4.2.6.8 and 6.1.1.4'
H H 0.0000 0.0000 'International Tables Vol C Tables 4.2.6.8 and 6.1.1.4'
C C 0.0033 0.0016 'International Tables Vol C Tables 4.2.6.8 and 6.1.1.4'

loop_
_geom_angle_atom_site_label_1
_geom_angle_atom_site_label_2
_geom_angle_atom_site_label_3
_geom_angle
_geom_angle_publ_flag
C1 N1 C10 124.57(14) yes
C10 N1 H1 117.72 no
C1 N1 H1 117.71 no
N1 C1 C6 118.33(14) yes
N1 C1 C2 120.71(15) yes
C2 C1 C6 120.95(15) no
C3 C2 C7 120.36(18) no
C1 C2 C7 121.01(16) no
C1 C2 C3 118.63(17) no
C2 C3 C4 121.9(2) no
C5 C4 C8 121.52(17) no
C3 C4 C5 118.00(16) no
C3 C4 C8 120.47(17) no
C4 C5 C6 122.13(16) no
C1 C6 C9 120.91(16) no
C5 C6 C9 120.71(17) no
C1 C6 C5 118.38(15) no
N1 C10 C11 115.19(15) yes
O1 C10 N1 123.38(15) yes
O1 C10 C11 121.44(16) yes
C2 C3 H3 119.07 no
C4 C3 H3 119.03 no
C4 C5 H5 118.91 no
C6 C5 H5 118.95 no
C2 C7 H7A 109.51 no
C2 C7 H7B 109.47 no
C2 C7 H7C 109.49 no
H7A C7 H7B 109.44 no
H7A C7 H7C 109.48 no
H7B C7 H7C 109.43 no
C4 C8 H8A 109.48 no
C4 C8 H8B 109.46 no
C4 C8 H8C 109.47 no
H8A C8 H8B 109.46 no
H8A C8 H8C 109.51 no
H8B C8 H8C 109.44 no
C6 C9 H9A 109.45 no
C6 C9 H9B 109.48 no
C6 C9 H9C 109.46 no
H9A C9 H9B 109.47 no
H9A C9 H9C 109.48 no
H9B C9 H9C 109.49 no
C10 C11 H11A 109.48 no
C10 C11 H11B 109.50 no
C10 C11 H11C 109.50 no
H11A C11 H11B 109.46 no
H11A C11 H11C 109.43 no
H11B C11 H11C 109.47 no

loop_
_geom_bond_atom_site_label_1
_geom_bond_atom_site_label_2
_geom_bond_site_symmetry_1
_geom_bond_site_symmetry_2
_geom_bond_distance
_geom_bond_publ_flag
O1 C10 . . 1.233(2) yes
N1 C1 . . 1.444(2) yes
N1 C10 . . 1.350(2) yes
N1 H1 . . 0.8602 no
C1 C6 . . 1.407(2) no
C1 C2 . . 1.404(3) no
C2 C3 . . 1.397(3) no
C2 C7 . . 1.524(3) no
C3 C4 . . 1.404(3) no
C4 C5 . . 1.392(3) no
C4 C8 . . 1.524(3) no
C5 C6 . . 1.403(3) no
C6 C9 . . 1.513(3) no
C10 C11 . . 1.515(3) no
C3 H3 . . 0.9302 no
C5 H5 . . 0.9296 no
C7 H7A . . 0.9599 no
C7 H7B . . 0.9604 no
C7 H7C . . 0.9600 no
C8 H8A . . 0.9595 no
C8 H8B . . 0.9605 no
C8 H8C . . 0.9598 no
C9 H9A . . 0.9601 no
C9 H9B . . 0.9598 no
C9 H9C . . 0.9599 no
C11 H11A . . 0.9603 no
C11 H11B . . 0.9599 no
C11 H11C . . 0.9601 no

loop_
_geom_contact_atom_site_label_1
_geom_contact_atom_site_label_2
_geom_contact_distance
_geom_contact_site_symmetry_2
_geom_contact_publ_flag
O1 C2 3.282(3) . no
O1 C7 3.259(4) . no
O1 N1 2.899(2) 2_464 no
O1 H7A 2.6845 . no
O1 H1 2.0682 2_464 no
O1 H9B 2.7865 2_464 no
O1 H11B 2.8052 2_464 no
N1 O1 2.899(2) 2_565 no
N1 H9B 2.9060 . no
N1 H9C 2.7196 . no
N1 H7B 2.7055 . no
C2 O1 3.282(3) . no
C7 C10 3.277(4) . no
C7 O1 3.259(4) . no
C10 C7 3.277(4) . no
C3 H11A 3.0553 2_564 no
C5 H11C 3.0243 2_464 no
C9 H1 2.9615 . no
C10 H7A 3.0017 . no
H1 C9 2.9615 . no
H1 H11B 2.1926 . no
H1 O1 2.0682 2_565 no
H3 H7C 2.3759 . no
H5 H8B 2.3809 . no
H5 H9A 2.3629 . no
H7A O1 2.6845 . no
H7A C10 3.0017 . no
H7A H8B 2.5660 1_545 no
H7B N1 2.7055 . no
H7C H3 2.3759 . no
H8B H5 2.3809 . no
H8B H7A 2.5660 1_565 no
H9A H5 2.3629 . no
H9B N1 2.9060 . no
H9B O1 2.7865 2_565 no
H9C N1 2.7196 . no
H11A C3 3.0553 2_465 no
H11B H1 2.1926 . no
H11B O1 2.8052 2_565 no
H11C C5 3.0243 2_565 no

loop_
_geom_hbond_atom_site_label_D
_geom_hbond_atom_site_label_H
_geom_hbond_atom_site_label_A
_geom_hbond_site_symmetry_A
_geom_hbond_distance_DH
_geom_hbond_distance_HA
_geom_hbond_distance_DA
_geom_hbond_angle_DHA
_geom_hbond_publ_flag
N1 H1 O1 2_565 0.86 2.07 2.899(2) 162 yes

loop_
_geom_torsion_atom_site_label_1
_geom_torsion_atom_site_label_2
_geom_torsion_atom_site_label_3
_geom_torsion_atom_site_label_4
_geom_torsion
_geom_torsion_publ_flag
C10 N1 C1 C2 -71.4(3) yes
C10 N1 C1 C6 110.12(19) yes
C1 N1 C10 O1 2.7(3) no
C1 N1 C10 C11 -177.07(17) no
N1 C1 C6 C9 -1.6(3) no
C2 C1 C6 C5 -0.2(3) no
N1 C1 C2 C3 -178.55(19) no
N1 C1 C2 C7 1.1(3) no
C2 C1 C6 C9 179.91(18) no
C6 C1 C2 C7 179.5(2) no
N1 C1 C6 C5 178.27(16) no
C6 C1 C2 C3 -0.1(3) no
C7 C2 C3 C4 -179.1(2) no
C1 C2 C3 C4 0.5(3) no
C2 C3 C4 C5 -0.6(3) no
C2 C3 C4 C8 178.5(2) no
C8 C4 C5 C6 -178.80(19) no
C3 C4 C5 C6 0.2(3) no
C4 C5 C6 C1 0.1(3) no
C4 C5 C6 C9 -179.95(18) no

loop_
_cod_related_entry_id
_cod_related_entry_database
_cod_related_entry_code
1 ChemSpider 19909
